data_7239801
loop_
_publ_author_name
'Holzner, Richard'
'Reiter, Dominik'
'Frisch, Philipp'
'Inoue, Shigeyoshi'

_publ_section_title
;
 DMAP-stabilized bis(silyl)silylenes as versatile synthons for
 organosilicon compounds
;
_journal_issue 6
_journal_name_full 'RSC Advances'
_journal_page_first 3402
_journal_page_last 3406
_journal_paper_doi 10.1039/C9RA10628F
_journal_volume 10
_journal_year 2020
_chemical_compound_source 'see text'
_chemical_formula_moiety 'C25 H52 N2 Si3'
_chemical_formula_sum 'C25 H52 N2 Si3'
_chemical_formula_weight 464.96
_chemical_properties_physical Air-sensitive,Moisture-sensitive
_space_group_IT_number 15
_space_group_name_Hall '-C 2yc'
_space_group_name_H-M_alt 'C 1 2/c 1'
_symmetry_cell_setting monoclinic
_symmetry_Int_Tables_number 15
_symmetry_space_group_name_Hall '-C 2yc'
_symmetry_space_group_name_H-M 'C 1 2/c 1'
_atom_sites_solution_hydrogens geom
_audit_update_record
;
2019-11-25 deposited with the CCDC.	2020-01-06 downloaded from the CCDC.
;
_cell_angle_alpha 90
_cell_angle_beta 110.180(4)
_cell_angle_gamma 90
_cell_formula_units_Z 8
_cell_length_a 28.128(4)
_cell_length_b 15.312(2)
_cell_length_c 14.6773(19)
_cell_measurement_reflns_used 9917
_cell_measurement_temperature 100
_cell_measurement_theta_max 25.6342
_cell_measurement_theta_min 2.3101
_cell_volume 5933.4(14)
_computing_cell_refinement 'SAINT (Bruker, 2017)'
_computing_data_collection 'APEX III Control Software (Bruker, 2016)'
_computing_data_reduction 'SAINT (Bruker, 2017)'
_computing_molecular_graphics 'PLATON (Spek, 2011)'
_computing_publication_material 'PLATON (Spek, 2011), enCIFer (Allen, 2014)'
_computing_structure_refinement 'SHELXL2014 (Sheldrick, 2014), SHELXLE (Huebschle, 2011)'
_computing_structure_solution 'SHELXT (Sheldrick, 2015)'
_diffrn_ambient_temperature 100
_diffrn_detector ' CMOS plate '
_diffrn_detector_area_resol_mean 16
_diffrn_measured_fraction_theta_full 0.998
_diffrn_measured_fraction_theta_max 0.998
_diffrn_measurement_device ' \k-geometry diffractometer '
_diffrn_measurement_device_type ' Bruker Photon CMOS '
_diffrn_measurement_method ' phi- and omega-rotation '
_diffrn_radiation_monochromator 'Helios optic'
_diffrn_radiation_probe x-ray
_diffrn_radiation_source 'IMS microsource'
_diffrn_radiation_type MoK\a
_diffrn_radiation_wavelength 0.71073
_diffrn_reflns_av_R_equivalents 0.0913
_diffrn_reflns_av_unetI/netI 0.0534
_diffrn_reflns_limit_h_max 33
_diffrn_reflns_limit_h_min -33
_diffrn_reflns_limit_k_max 18
_diffrn_reflns_limit_k_min -18
_diffrn_reflns_limit_l_max 17
_diffrn_reflns_limit_l_min -17
_diffrn_reflns_number 36869
_diffrn_reflns_reduction_process
;
Diffractometer operator             P. Frisch
scanspeed                           8 s per frame
dx                                  37 mm
1232 frames measured in 6 data sets
phi-scans with delta_phi         = 0.5
omega-scans with delta_omega     = 0.5
;
_diffrn_reflns_theta_full 25.24
_diffrn_reflns_theta_max 25.35
_diffrn_reflns_theta_min 1.94
_exptl_absorpt_coefficient_mu 0.174
_exptl_absorpt_correction_T_max 0.7452
_exptl_absorpt_correction_T_min 0.5449
_exptl_absorpt_correction_type multi-scan
_exptl_absorpt_process_details 'SADABS 2016/2, Bruker, 2016'
_exptl_crystal_colour 'clear dark red-brown'
_exptl_crystal_density_diffrn 1.041
_exptl_crystal_density_method 'Not Measured'
_exptl_crystal_description fragment
_exptl_crystal_F_000 2064
_exptl_crystal_recrystallization_method 'Re-crystallisation from solvent: toluene'
_exptl_crystal_size_max 0.373
_exptl_crystal_size_mid 0.235
_exptl_crystal_size_min 0.209
_refine_diff_density_max 0.560
_refine_diff_density_min -0.742
_refine_diff_density_rms 0.104
_refine_ls_extinction_coef 0.0056(5)
_refine_ls_extinction_expression FC^*^=KFC[1+0.001XFC^2^\L^3^/SIN(2\Q)]^-1/4^
_refine_ls_extinction_method 'shelxl-2017/1 (sheldrick 2017)'
_refine_ls_goodness_of_fit_ref 1.172
_refine_ls_hydrogen_treatment constr
_refine_ls_matrix_type full
_refine_ls_number_parameters 328
_refine_ls_number_reflns 5424
_refine_ls_number_restraints 6
_refine_ls_restrained_S_all 1.171
_refine_ls_R_factor_all 0.1445
_refine_ls_R_factor_gt 0.1217
_refine_ls_shift/su_max 0.000
_refine_ls_shift/su_mean 0.000
_refine_ls_structure_factor_coef Fsqd
_refine_ls_weighting_details 'W=1/[\S^2^(FO^2^)+108.1245P] WHERE P=(FO^2^+2FC^2^)/3'
_refine_ls_weighting_scheme calc
_refine_ls_wR_factor_gt 0.2651
_refine_ls_wR_factor_ref 0.2780
_reflns_number_gt 4238
_reflns_number_total 5424
_reflns_threshold_expression I>2\s(I)
_cod_data_source_file c9ra10628f2.cif
_cod_data_source_block Compound_1b
_cod_depositor_comments 'Adding full bibliography for 7239801--7239804.cif.'
_cod_original_sg_symbol_H-M 'C 2/c'
_cod_database_code 7239801

loop_
_space_group_symop_id
_space_group_symop_operation_xyz
1 x,y,z
2 -x,y,1/2-z
3 -x,-y,-z
4 x,-y,1/2+z
5 1/2+x,1/2+y,z
6 1/2-x,1/2+y,1/2-z
7 1/2-x,1/2-y,-z
8 1/2+x,1/2-y,1/2+z

loop_
_atom_site_aniso_label
_atom_site_aniso_U_11
_atom_site_aniso_U_22
_atom_site_aniso_U_33
_atom_site_aniso_U_23
_atom_site_aniso_U_13
_atom_site_aniso_U_12
Si1 0.0197(8) 0.0437(11) 0.0139(8) 0.0007(7) 0.0036(6) 0.0000(7)
Si2 0.0240(9) 0.0497(13) 0.0454(12) 0.0134(10) 0.0139(8) 0.0038(8)
Si3 0.0301(9) 0.0459(12) 0.0228(9) -0.0003(8) 0.0112(7) 0.0038(8)
N1 0.022(3) 0.077(5) 0.020(3) -0.007(3) 0.006(2) 0.002(3)
N2 0.028(3) 0.074(5) 0.024(3) 0.003(3) -0.005(2) -0.002(3)
C1 0.032(4) 0.086(7) 0.132(10) 0.071(7) 0.035(5) 0.018(4)
C2 0.028(3) 0.069(6) 0.033(4) 0.021(4) 0.010(3) -0.001(3)
C3 0.037(4) 0.058(5) 0.039(4) 0.004(4) 0.019(3) 0.000(3)
C4 0.047(5) 0.085(7) 0.075(6) 0.045(6) 0.028(5) 0.005(5)
C5 0.050(5) 0.114(8) 0.027(4) -0.003(5) 0.017(4) -0.023(5)
C6 0.041(4) 0.055(5) 0.083(6) -0.027(5) 0.036(5) -0.015(4)
C7 0.071(6) 0.069(7) 0.125(9) -0.047(7) 0.069(7) -0.024(5)
C8 0.069(6) 0.053(6) 0.163(12) -0.045(7) 0.080(7) -0.029(5)
C9 0.058(6) 0.128(10) 0.052(5) -0.059(6) 0.026(5) -0.038(6)
C10 0.056(5) 0.088(7) 0.035(4) -0.009(4) 0.018(4) 0.017(5)
C11 0.025(3) 0.060(5) 0.030(4) 0.013(3) 0.011(3) 0.010(3)
C12 0.032(4) 0.090(7) 0.046(5) 0.028(5) 0.014(3) 0.012(4)
C13 0.059(6) 0.084(7) 0.074(7) 0.039(6) 0.026(5) 0.034(5)
C14 0.033(4) 0.101(7) 0.027(4) 0.014(4) 0.010(3) 0.013(4)
C15 0.028(11) 0.042(13) 0.029(10) 0.008(7) 0.007(7) 0.008(8)
C15B 0.047(18) 0.06(2) 0.031(13) -0.004(10) 0.021(12) 0.002(13)
C16 0.045(8) 0.053(9) 0.060(11) 0.021(8) 0.033(8) 0.015(7)
C16B 0.063(14) 0.048(12) 0.09(2) -0.021(12) 0.011(13) 0.003(10)
C17 0.026(7) 0.052(10) 0.032(7) -0.006(7) 0.018(6) 0.007(6)
C17B 0.059(16) 0.066(18) 0.069(17) -0.025(13) 0.047(13) -0.031(12)
C18 0.048(10) 0.061(13) 0.038(9) 0.003(9) 0.009(7) -0.007(10)
C18B 0.035(11) 0.08(2) 0.052(13) 0.001(14) 0.012(10) -0.018(13)
C19 0.025(3) 0.096(7) 0.024(3) -0.011(4) 0.012(3) 0.006(4)
C20 0.022(3) 0.105(7) 0.025(4) -0.009(4) 0.005(3) 0.004(4)
C21 0.031(3) 0.074(6) 0.020(3) 0.006(3) 0.004(3) -0.001(4)
C22 0.032(4) 0.074(6) 0.021(3) -0.004(3) 0.007(3) -0.003(4)
C23 0.028(3) 0.067(5) 0.019(3) -0.008(3) 0.009(3) 0.000(3)
C24 0.028(4) 0.076(6) 0.040(4) 0.010(4) -0.004(3) 0.000(4)
C25 0.046(4) 0.055(5) 0.026(4) 0.003(3) -0.009(3) -0.007(4)

loop_
_atom_site_label
_atom_site_type_symbol
_atom_site_thermal_displace_type
_atom_site_fract_x
_atom_site_fract_y
_atom_site_fract_z
_atom_site_occupancy
_atom_site_U_iso_or_equiv
_atom_site_calc_flag
_atom_site_refinement_flags
_atom_site_disorder_assembly
_atom_site_disorder_group
Si1 Si Uani 0.33445(6) 0.70935(13) 0.45950(11) 1.000 0.0263(5) d . . .
Si2 Si Uani 0.37643(7) 0.82381(15) 0.40636(15) 1.000 0.0392(7) d . . .
Si3 Si Uani 0.35860(7) 0.56013(14) 0.46447(13) 1.000 0.0324(6) d . . .
N1 N Uani 0.27478(19) 0.7059(5) 0.3433(4) 1.000 0.040(2) d . . .
N2 N Uani 0.1392(2) 0.7104(5) 0.1053(4) 1.000 0.046(2) d . . .
C1 C Uani 0.3207(3) 0.8897(7) 0.3251(9) 1.000 0.082(4) d . . .
C2 C Uani 0.4197(3) 0.8098(6) 0.3291(5) 1.000 0.044(3) d . . .
C3 C Uani 0.4747(3) 0.7872(6) 0.3880(5) 1.000 0.043(3) d . . .
C4 C Uani 0.4204(3) 0.8905(7) 0.2680(7) 1.000 0.067(3) d . . .
C5 C Uani 0.3981(3) 0.7352(7) 0.2564(5) 1.000 0.063(3) d . . .
C6 C Uani 0.4072(3) 0.8940(6) 0.5188(7) 1.000 0.056(3) d . . .
C7 C Uani 0.3655(4) 0.9290(7) 0.5557(9) 1.000 0.079(4) d . . .
C8 C Uani 0.4338(4) 0.9759(6) 0.4961(10) 1.000 0.085(5) d . . .
C9 C Uani 0.4455(4) 0.8453(8) 0.6010(7) 1.000 0.078(4) d . . .
C10 C Uani 0.3690(3) 0.5083(7) 0.3580(6) 1.000 0.059(3) d . . .
C11 C Uani 0.4219(2) 0.5472(5) 0.5711(5) 1.000 0.038(2) d . . .
C12 C Uani 0.4605(3) 0.6016(7) 0.5458(6) 1.000 0.056(3) d . . .
C13 C Uani 0.4414(4) 0.4543(7) 0.5862(7) 1.000 0.072(4) d . . .
C14 C Uani 0.4184(3) 0.5824(7) 0.6670(5) 1.000 0.054(3) d . . .
C15 C Uani 0.3048(7) 0.4931(12) 0.4931(16) 0.55(2) 0.034(7) d DP A 1
C15B C Uani 0.3030(10) 0.4916(15) 0.472(2) 0.45(2) 0.044(10) d DP A 2
C16 C Uani 0.3236(5) 0.4035(10) 0.5362(12) 0.55(2) 0.049(5) d DP A 1
C16B C Uani 0.3080(8) 0.3958(13) 0.4480(19) 0.45(2) 0.071(9) d DP A 2
C17 C Uani 0.2824(5) 0.5412(12) 0.5592(11) 0.55(2) 0.035(5) d DP A 1
C17B C Uani 0.3001(9) 0.4996(18) 0.5729(16) 0.45(2) 0.058(10) d DP A 2
C18 C Uani 0.2611(8) 0.4753(14) 0.3951(12) 0.55(2) 0.051(6) d DP A 1
C18B C Uani 0.2519(8) 0.5251(19) 0.3974(17) 0.45(2) 0.057(9) d DP A 2
C19 C Uani 0.2309(2) 0.7358(6) 0.3513(5) 1.000 0.047(3) d . . .
C20 C Uani 0.1857(3) 0.7370(7) 0.2757(5) 1.000 0.052(3) d . . .
C21 C Uani 0.1833(3) 0.7097(6) 0.1831(5) 1.000 0.043(2) d . . .
C22 C Uani 0.2290(3) 0.6796(6) 0.1748(5) 1.000 0.043(3) d . . .
C23 C Uani 0.2725(2) 0.6783(5) 0.2541(4) 1.000 0.038(2) d . . .
C24 C Uani 0.0923(3) 0.7369(6) 0.1178(6) 1.000 0.052(3) d . . .
C25 C Uani 0.1380(3) 0.6802(6) 0.0102(5) 1.000 0.048(3) d . . .
H1A H Uiso 0.33201 0.94888 0.31717 1.000 0.1230 c RU . .
H1B H Uiso 0.29438 0.89289 0.35469 1.000 0.1230 c RU . .
H1C H Uiso 0.30688 0.86147 0.26143 1.000 0.1230 c RU . .
H3A H Uiso 0.47560 0.73464 0.42666 1.000 0.0640 c RU . .
H3B H Uiso 0.49023 0.83596 0.43131 1.000 0.0640 c RU . .
H3C H Uiso 0.49342 0.77660 0.34386 1.000 0.0640 c RU . .
H4A H Uiso 0.43080 0.94160 0.31045 1.000 0.1010 c RU . .
H4B H Uiso 0.38643 0.90031 0.22059 1.000 0.1010 c RU . .
H4C H Uiso 0.44438 0.88128 0.23381 1.000 0.1010 c RU . .
H5A H Uiso 0.39922 0.68058 0.29185 1.000 0.0940 c RU . .
H5B H Uiso 0.41843 0.72900 0.21431 1.000 0.0940 c RU . .
H5C H Uiso 0.36299 0.74855 0.21676 1.000 0.0940 c RU . .
H7A H Uiso 0.38113 0.96271 0.61533 1.000 0.1190 c RU . .
H7B H Uiso 0.34653 0.87990 0.56901 1.000 0.1190 c RU . .
H7C H Uiso 0.34233 0.96673 0.50602 1.000 0.1190 c RU . .
H8A H Uiso 0.44903 1.00991 0.55567 1.000 0.1270 c RU . .
H8B H Uiso 0.40880 1.01192 0.44754 1.000 0.1270 c RU . .
H8C H Uiso 0.46023 0.95755 0.47088 1.000 0.1270 c RU . .
H9A H Uiso 0.42851 0.79780 0.62261 1.000 0.1160 c RU . .
H9B H Uiso 0.46095 0.88545 0.65513 1.000 0.1160 c RU . .
H9C H Uiso 0.47177 0.82093 0.57873 1.000 0.1160 c RU . .
H10A H Uiso 0.37874 0.44707 0.37287 1.000 0.0890 c RU . .
H10B H Uiso 0.39606 0.53929 0.34358 1.000 0.0890 c RU . .
H10C H Uiso 0.33770 0.51129 0.30158 1.000 0.0890 c RU . .
H12A H Uiso 0.49369 0.59535 0.59693 1.000 0.0840 c RU . .
H12B H Uiso 0.45021 0.66304 0.54016 1.000 0.0840 c RU . .
H12C H Uiso 0.46261 0.58151 0.48389 1.000 0.0840 c RU . .
H13A H Uiso 0.47521 0.45331 0.63598 1.000 0.1070 c RU . .
H13B H Uiso 0.44317 0.43137 0.52511 1.000 0.1070 c RU . .
H13C H Uiso 0.41836 0.41808 0.60723 1.000 0.1070 c RU . .
H14A H Uiso 0.45236 0.58548 0.71603 1.000 0.0810 c RU . .
H14B H Uiso 0.39723 0.54313 0.68961 1.000 0.0810 c RU . .
H14C H Uiso 0.40322 0.64079 0.65625 1.000 0.0810 c RU . .
H16A H Uiso 0.29459 0.36641 0.53225 0.55(2) 0.0740 c RUP A 1
H16B H Uiso 0.34529 0.41015 0.60434 0.55(2) 0.0740 c RUP A 1
H16C H Uiso 0.34311 0.37634 0.49980 0.55(2) 0.0740 c RUP A 1
H16D H Uiso 0.27704 0.36439 0.44448 0.45(2) 0.1040 c RUP A 2
H16E H Uiso 0.33702 0.36986 0.49879 0.45(2) 0.1040 c RUP A 2
H16F H Uiso 0.31310 0.39157 0.38539 0.45(2) 0.1040 c RUP A 2
H17A H Uiso 0.30972 0.56681 0.61372 0.55(2) 0.0520 c RUP A 1
H17B H Uiso 0.26304 0.50015 0.58403 0.55(2) 0.0520 c RUP A 1
H17C H Uiso 0.25991 0.58766 0.52261 0.55(2) 0.0520 c RUP A 1
H17D H Uiso 0.32811 0.46708 0.61910 0.45(2) 0.0880 c RUP A 2
H17E H Uiso 0.26779 0.47552 0.57296 0.45(2) 0.0880 c RUP A 2
H17F H Uiso 0.30241 0.56122 0.59182 0.45(2) 0.0880 c RUP A 2
H18A H Uiso 0.24962 0.53064 0.36117 0.55(2) 0.0760 c RUP A 1
H18B H Uiso 0.23280 0.44705 0.40809 0.55(2) 0.0760 c RUP A 1
H18C H Uiso 0.27336 0.43687 0.35458 0.55(2) 0.0760 c RUP A 1
H18D H Uiso 0.24414 0.58284 0.41734 0.45(2) 0.0870 c RUP A 2
H18E H Uiso 0.22471 0.48425 0.39512 0.45(2) 0.0870 c RUP A 2
H18F H Uiso 0.25486 0.52916 0.33288 0.45(2) 0.0870 c RUP A 2
H19 H Uiso 0.23160 0.75707 0.41253 1.000 0.0570 c RU . .
H20 H Uiso 0.15585 0.75646 0.28608 1.000 0.0620 c RU . .
H22 H Uiso 0.22959 0.66009 0.11378 1.000 0.0510 c RU . .
H23 H Uiso 0.30262 0.65710 0.24634 1.000 0.0460 c RU . .
H24A H Uiso 0.09720 0.79346 0.15101 1.000 0.0780 c RU . .
H24B H Uiso 0.08249 0.69315 0.15663 1.000 0.0780 c RU . .
H24C H Uiso 0.06562 0.74209 0.05405 1.000 0.0780 c RU . .
H25A H Uiso 0.14804 0.61864 0.01436 1.000 0.0720 c RU . .
H25B H Uiso 0.16158 0.71512 -0.01080 1.000 0.0720 c RU . .
H25C H Uiso 0.10365 0.68667 -0.03684 1.000 0.0720 c RU . .

loop_
_atom_type_symbol
_atom_type_description
_atom_type_scat_dispersion_real
_atom_type_scat_dispersion_imag
_atom_type_scat_source
C C 0.0033 0.0016 ' International Tables Vol C Tables 4.2.6.8 and 6.1.1.4'
H H 0.0000 0.0000 ' International Tables Vol C Tables 4.2.6.8 and 6.1.1.4'
N N 0.0061 0.0033 ' International Tables Vol C Tables 4.2.6.8 and 6.1.1.4'
Si Si 0.0817 0.0704 ' International Tables Vol C Tables 4.2.6.8 and 6.1.1.4'

loop_
_geom_angle_atom_site_label_1
_geom_angle_atom_site_label_2
_geom_angle_atom_site_label_3
_geom_angle
_geom_angle_publ_flag
Si2 Si1 Si3 123.14(10) yes
Si2 Si1 N1 96.2(2) yes
Si3 Si1 N1 98.8(2) yes
Si1 Si2 C1 101.6(3) yes
Si1 Si2 C2 126.2(3) yes
Si1 Si2 C6 105.0(3) yes
C1 Si2 C2 103.9(4) yes
C1 Si2 C6 105.9(5) yes
C2 Si2 C6 112.3(4) yes
Si1 Si3 C10 120.6(3) yes
Si1 Si3 C11 107.3(2) yes
Si1 Si3 C15 105.8(6) yes
Si1 Si3 C15B 107.3(8) yes
C10 Si3 C11 105.6(4) yes
C10 Si3 C15 108.0(7) yes
C10 Si3 C15B 100.5(9) yes
C11 Si3 C15 109.4(7) yes
C11 Si3 C15B 116.0(8) yes
Si1 N1 C19 116.9(5) yes
Si1 N1 C23 126.6(5) yes
C19 N1 C23 116.5(6) yes
C21 N2 C24 120.0(6) yes
C21 N2 C25 120.8(7) yes
C24 N2 C25 119.2(6) yes
Si2 C2 C3 114.3(5) yes
Si2 C2 C4 113.0(6) yes
Si2 C2 C5 108.1(6) yes
C3 C2 C4 107.4(7) no
C3 C2 C5 107.7(7) no
C4 C2 C5 106.0(6) no
Si2 C6 C7 109.0(7) yes
Si2 C6 C8 112.2(7) yes
Si2 C6 C9 113.5(7) yes
C7 C6 C8 105.9(8) no
C7 C6 C9 108.0(8) no
C8 C6 C9 107.9(9) no
Si3 C11 C12 106.5(5) yes
Si3 C11 C13 113.6(6) yes
Si3 C11 C14 111.9(5) yes
C12 C11 C13 107.4(7) no
C12 C11 C14 108.0(7) no
C13 C11 C14 109.2(7) no
Si3 C15 C16 111.8(13) yes
Si3 C15 C17 113.5(12) yes
Si3 C15 C18 108.1(14) yes
C16 C15 C17 109.4(16) no
C16 C15 C18 106.0(15) no
C17 C15 C18 107.8(16) no
Si3 C15B C16B 111.8(19) yes
Si3 C15B C17B 109.4(18) yes
Si3 C15B C18B 110.6(17) yes
C16B C15B C17B 110(2) no
C16B C15B C18B 107(2) no
C17B C15B C18B 108(2) no
N1 C19 C20 123.5(7) yes
C19 C20 C21 120.2(8) no
N2 C21 C20 122.3(8) yes
N2 C21 C22 121.5(7) yes
C20 C21 C22 116.2(7) no
C21 C22 C23 120.4(7) no
N1 C23 C22 123.2(6) yes
Si2 C1 H1A 110.00 no
Si2 C1 H1B 110.00 no
Si2 C1 H1C 110.00 no
H1A C1 H1B 109.00 no
H1A C1 H1C 109.00 no
H1B C1 H1C 109.00 no
C2 C3 H3A 109.00 no
C2 C3 H3B 109.00 no
C2 C3 H3C 109.00 no
H3A C3 H3B 109.00 no
H3A C3 H3C 110.00 no
H3B C3 H3C 110.00 no
C2 C4 H4A 109.00 no
C2 C4 H4B 109.00 no
C2 C4 H4C 110.00 no
H4A C4 H4B 109.00 no
H4A C4 H4C 109.00 no
H4B C4 H4C 109.00 no
C2 C5 H5A 109.00 no
C2 C5 H5B 109.00 no
C2 C5 H5C 109.00 no
H5A C5 H5B 109.00 no
H5A C5 H5C 110.00 no
H5B C5 H5C 109.00 no
C6 C7 H7A 110.00 no
C6 C7 H7B 110.00 no
C6 C7 H7C 109.00 no
H7A C7 H7B 109.00 no
H7A C7 H7C 109.00 no
H7B C7 H7C 109.00 no
C6 C8 H8A 109.00 no
C6 C8 H8B 109.00 no
C6 C8 H8C 110.00 no
H8A C8 H8B 109.00 no
H8A C8 H8C 110.00 no
H8B C8 H8C 110.00 no
C6 C9 H9A 109.00 no
C6 C9 H9B 109.00 no
C6 C9 H9C 110.00 no
H9A C9 H9B 109.00 no
H9A C9 H9C 109.00 no
H9B C9 H9C 110.00 no
Si3 C10 H10A 109.00 no
Si3 C10 H10B 109.00 no
Si3 C10 H10C 109.00 no
H10A C10 H10B 109.00 no
H10A C10 H10C 109.00 no
H10B C10 H10C 109.00 no
C11 C12 H12A 109.00 no
C11 C12 H12B 109.00 no
C11 C12 H12C 109.00 no
H12A C12 H12B 110.00 no
H12A C12 H12C 109.00 no
H12B C12 H12C 109.00 no
C11 C13 H13A 109.00 no
C11 C13 H13B 109.00 no
C11 C13 H13C 109.00 no
H13A C13 H13B 110.00 no
H13A C13 H13C 110.00 no
H13B C13 H13C 109.00 no
C11 C14 H14A 110.00 no
C11 C14 H14B 109.00 no
C11 C14 H14C 109.00 no
H14A C14 H14B 109.00 no
H14A C14 H14C 110.00 no
H14B C14 H14C 109.00 no
C15 C16 H16A 110.00 no
C15 C16 H16B 110.00 no
C15 C16 H16C 110.00 no
H16A C16 H16B 109.00 no
H16A C16 H16C 109.00 no
H16B C16 H16C 109.00 no
C15B C16B H16F 110.00 no
C15B C16B H16D 109.00 no
C15B C16B H16E 109.00 no
H16E C16B H16F 109.00 no
H16D C16B H16E 109.00 no
H16D C16B H16F 109.00 no
C15 C17 H17A 110.00 no
H17B C17 H17C 109.00 no
C15 C17 H17C 110.00 no
H17A C17 H17B 109.00 no
C15 C17 H17B 109.00 no
H17A C17 H17C 109.00 no
C15B C17B H17E 109.00 no
C15B C17B H17F 110.00 no
C15B C17B H17D 109.00 no
H17D C17B H17F 110.00 no
H17E C17B H17F 109.00 no
H17D C17B H17E 109.00 no
C15 C18 H18A 110.00 no
C15 C18 H18B 109.00 no
H18B C18 H18C 109.00 no
C15 C18 H18C 110.00 no
H18A C18 H18B 109.00 no
H18A C18 H18C 110.00 no
C15B C18B H18E 109.00 no
C15B C18B H18F 109.00 no
H18D C18B H18E 110.00 no
C15B C18B H18D 109.00 no
H18D C18B H18F 109.00 no
H18E C18B H18F 109.00 no
N1 C19 H19 118.00 no
C20 C19 H19 118.00 no
C21 C20 H20 120.00 no
C19 C20 H20 120.00 no
C23 C22 H22 120.00 no
C21 C22 H22 120.00 no
N1 C23 H23 118.00 no
C22 C23 H23 118.00 no
N2 C24 H24B 109.00 no
H24A C24 H24C 109.00 no
N2 C24 H24C 109.00 no
H24A C24 H24B 110.00 no
N2 C24 H24A 109.00 no
H24B C24 H24C 110.00 no
N2 C25 H25C 110.00 no
H25A C25 H25C 110.00 no
H25B C25 H25C 109.00 no
H25A C25 H25B 109.00 no
N2 C25 H25A 110.00 no
N2 C25 H25B 109.00 no

loop_
_geom_bond_atom_site_label_1
_geom_bond_atom_site_label_2
_geom_bond_distance
_geom_bond_publ_flag
Si1 Si2 2.390(3) yes
Si1 Si3 2.378(3) yes
Si1 N1 1.937(6) yes
Si2 C1 1.899(11) yes
Si2 C2 1.941(9) yes
Si2 C6 1.909(10) yes
Si3 C10 1.864(9) yes
Si3 C11 1.933(7) yes
Si3 C15 1.99(2) yes
Si3 C15B 1.92(3) yes
N1 C19 1.359(9) yes
N1 C23 1.356(8) yes
N2 C21 1.366(10) yes
N2 C24 1.451(11) yes
N2 C25 1.460(9) yes
C2 C3 1.529(12) no
C2 C4 1.531(13) no
C2 C5 1.538(12) no
C6 C7 1.548(15) no
C6 C8 1.554(14) no
C6 C9 1.509(14) no
C11 C12 1.513(12) no
C11 C13 1.513(13) no
C11 C14 1.542(10) no
C15 C16 1.53(2) no
C15 C17 1.52(3) no
C15 C18 1.56(3) no
C15B C18B 1.56(4) no
C15B C16B 1.53(3) no
C15B C17B 1.52(4) no
C19 C20 1.369(10) no
C20 C21 1.401(10) no
C21 C22 1.410(13) no
C22 C23 1.367(10) no
C1 H1A 0.9800 no
C1 H1B 0.9800 no
C1 H1C 0.9800 no
C3 H3A 0.9800 no
C3 H3B 0.9800 no
C3 H3C 0.9800 no
C4 H4A 0.9800 no
C4 H4B 0.9800 no
C4 H4C 0.9800 no
C5 H5A 0.9800 no
C5 H5B 0.9800 no
C5 H5C 0.9800 no
C7 H7A 0.9800 no
C7 H7B 0.9800 no
C7 H7C 0.9800 no
C8 H8A 0.9800 no
C8 H8B 0.9800 no
C8 H8C 0.9800 no
C9 H9A 0.9800 no
C9 H9B 0.9800 no
C9 H9C 0.9800 no
C10 H10A 0.9800 no
C10 H10B 0.9800 no
C10 H10C 0.9800 no
C12 H12A 0.9800 no
C12 H12B 0.9800 no
C12 H12C 0.9800 no
C13 H13A 0.9800 no
C13 H13B 0.9800 no
C13 H13C 0.9800 no
C14 H14A 0.9800 no
C14 H14B 0.9800 no
C14 H14C 0.9800 no
C16 H16A 0.9800 no
C16 H16B 0.9800 no
C16 H16C 0.9800 no
C16B H16F 0.9800 no
C16B H16D 0.9800 no
C16B H16E 0.9800 no
C17 H17A 0.9800 no
C17 H17C 0.9800 no
C17 H17B 0.9800 no
C17B H17E 0.9800 no
C17B H17D 0.9800 no
C17B H17F 0.9800 no
C18 H18A 0.9800 no
C18 H18C 0.9800 no
C18 H18B 0.9800 no
C18B H18E 0.9800 no
C18B H18D 0.9800 no
C18B H18F 0.9800 no
C19 H19 0.9500 no
C20 H20 0.9500 no
C22 H22 0.9500 no
C23 H23 0.9500 no
C24 H24B 0.9800 no
C24 H24C 0.9800 no
C24 H24A 0.9800 no
C25 H25C 0.9800 no
C25 H25A 0.9800 no
C25 H25B 0.9800 no

loop_
_geom_torsion_atom_site_label_1
_geom_torsion_atom_site_label_2
_geom_torsion_atom_site_label_3
_geom_torsion_atom_site_label_4
_geom_torsion
_geom_torsion_publ_flag
Si3 Si1 Si2 C1 135.5(4) no
Si3 Si1 Si2 C2 18.6(3) no
Si3 Si1 Si2 C6 -114.4(3) no
N1 Si1 Si2 C1 30.8(4) no
N1 Si1 Si2 C2 -86.2(4) no
N1 Si1 Si2 C6 140.9(4) no
Si2 Si1 Si3 C10 -48.4(4) no
Si2 Si1 Si3 C11 72.3(2) no
Si2 Si1 Si3 C15 -171.1(7) no
N1 Si1 Si3 C10 55.0(4) no
N1 Si1 Si3 C11 175.6(3) no
N1 Si1 Si3 C15 -67.7(7) no
Si2 Si1 N1 C19 -109.6(6) no
Si2 Si1 N1 C23 68.9(7) no
Si3 Si1 N1 C19 125.4(6) no
Si3 Si1 N1 C23 -56.1(7) no
Si1 Si2 C2 C3 -84.1(7) no
Si1 Si2 C2 C4 152.7(5) no
Si1 Si2 C2 C5 35.8(7) no
C1 Si2 C2 C3 160.0(7) no
C1 Si2 C2 C4 36.8(7) no
C1 Si2 C2 C5 -80.1(7) no
C6 Si2 C2 C3 46.0(8) no
C6 Si2 C2 C4 -77.1(7) no
C6 Si2 C2 C5 166.0(6) no
Si1 Si2 C6 C7 -59.5(7) no
Si1 Si2 C6 C8 -176.5(6) no
Si1 Si2 C6 C9 61.0(7) no
C1 Si2 C6 C7 47.5(8) no
C1 Si2 C6 C8 -69.5(8) no
C1 Si2 C6 C9 168.0(7) no
C2 Si2 C6 C7 160.2(6) no
C2 Si2 C6 C8 43.2(8) no
C2 Si2 C6 C9 -79.3(8) no
Si1 Si3 C11 C12 -64.2(6) no
Si1 Si3 C11 C13 177.8(5) no
Si1 Si3 C11 C14 53.6(6) no
C10 Si3 C11 C12 65.7(6) no
C10 Si3 C11 C13 -52.4(7) no
C10 Si3 C11 C14 -176.6(6) no
C15 Si3 C11 C12 -178.4(8) no
C15 Si3 C11 C13 63.5(9) no
C15 Si3 C11 C14 -60.7(9) no
Si1 Si3 C15 C16 -158.2(12) no
Si1 Si3 C15 C17 -33.9(15) no
Si1 Si3 C15 C18 85.6(13) no
C10 Si3 C15 C16 71.4(14) no
C10 Si3 C15 C17 -164.3(12) no
C10 Si3 C15 C18 -44.8(14) no
C11 Si3 C15 C16 -43.0(15) no
C11 Si3 C15 C17 81.3(14) no
C11 Si3 C15 C18 -159.2(12) no
Si1 N1 C19 C20 -179.7(8) no
C23 N1 C19 C20 1.7(13) no
Si1 N1 C23 C22 -178.5(6) no
C19 N1 C23 C22 0.0(12) no
C24 N2 C21 C20 -2.4(13) no
C24 N2 C21 C22 176.3(8) no
C25 N2 C21 C20 -179.1(9) no
C25 N2 C21 C22 -0.3(13) no
N1 C19 C20 C21 -2.6(15) no
C19 C20 C21 N2 -179.5(9) no
C19 C20 C21 C22 1.8(14) no
N2 C21 C22 C23 -179.0(8) no
C20 C21 C22 C23 -0.2(13) no
C21 C22 C23 N1 -0.7(13) no
